data_1511395
loop_
_publ_author_name
'Hamada, K.'
'Matsuura, K.'
'Yamauchi, H.'
'Sugii, N.'
'Kubo, K.'
'Wakata, M.'

_publ_section_title
;
 Phase transition in the Zr1-xScxB12 system
;
_journal_name_full 'Physical Review, Serie 3. B - Condensed Matter (18,1978-)'
_journal_page_first 6892
_journal_page_last 6898
_journal_paper_doi 10.1103/PhysRevB.48.6892
_journal_volume 48
_journal_year 1993
_chemical_formula_sum 'B12 Sc0.4 Zr0.6'
_chemical_name_systematic '(Zr0.6 Sc0.4) B12'
_space_group_IT_number 166
_symmetry_space_group_name_Hall '-R 3 2"'
_symmetry_space_group_name_H-M 'R -3 m :H'
_cell_angle_alpha 90
_cell_angle_beta 90
_cell_angle_gamma 120
_cell_formula_units_Z 6
_cell_length_a 5.2278
_cell_length_b 5.2278
_cell_length_c 25.6752
_cell_volume 607.690
_citation_journal_id_ASTM PRBMDO
_cod_data_source_file boron0-1_539.cif
_cod_data_source_block B12Sc0.4Zr0.6
_cod_original_cell_volume 607.6904
_cod_database_code 1511395

loop_
_symmetry_equiv_pos_as_xyz
x,y,z
-y,x-y,z
-x+y,-x,z
y,x,-z
-x,-x+y,-z
x-y,-y,-z
-x,-y,-z
y,-x+y,-z
x-y,x,-z
-y,-x,z
x,x-y,z
-x+y,y,z
x+2/3,y+1/3,z+1/3
-y+2/3,x-y+1/3,z+1/3
-x+y+2/3,-x+1/3,z+1/3
y+2/3,x+1/3,-z+1/3
-x+2/3,-x+y+1/3,-z+1/3
x-y+2/3,-y+1/3,-z+1/3
-x+2/3,-y+1/3,-z+1/3
y+2/3,-x+y+1/3,-z+1/3
x-y+2/3,x+1/3,-z+1/3
-y+2/3,-x+1/3,z+1/3
x+2/3,x-y+1/3,z+1/3
-x+y+2/3,y+1/3,z+1/3
x+1/3,y+2/3,z+2/3
-y+1/3,x-y+2/3,z+2/3
-x+y+1/3,-x+2/3,z+2/3
y+1/3,x+2/3,-z+2/3
-x+1/3,-x+y+2/3,-z+2/3
x-y+1/3,-y+2/3,-z+2/3
-x+1/3,-y+2/3,-z+2/3
y+1/3,-x+y+2/3,-z+2/3
x-y+1/3,x+2/3,-z+2/3
-y+1/3,-x+2/3,z+2/3
x+1/3,x-y+2/3,z+2/3
-x+y+1/3,y+2/3,z+2/3

loop_
_atom_site_label
_atom_site_type_symbol
_atom_site_fract_x
_atom_site_fract_y
_atom_site_fract_z
_atom_site_occupancy
_atom_site_U_iso_or_equiv
Sc1 Sc 0 0 0.2557 0.4 0.0
B4 B 0.664 0 0.5 1 0.0
Zr1 Zr 0 0 0.2557 0.6 0.0
B1 B 0.219 -0.219 0.11 1 0.0
B2 B 0.666 0 0 1 0.0
B3 B 0.22 -0.22 0.608 1 0.0
